data_4349733
loop_
_publ_author_name
'Bai, Dongjie'
'Chen, Fengli'
'Jiang, Donghao'
'He, Yabing'

_publ_section_title
;
 A rare Pb9 cluster-organic framework constructed from a flexible
 cyclotriphosphazene-functionalized hexacarboxylate exhibiting selective
 gas separation
;
_journal_issue 9
_journal_name_full 'Inorganic Chemistry Frontiers'
_journal_page_first 1501
_journal_paper_doi 10.1039/C7QI00289K
_journal_volume 4
_journal_year 2017
_chemical_formula_sum 'C148 H122 N9 O80 P9 Pb9'
_chemical_formula_weight 5449.99
_space_group_IT_number 15
_space_group_name_Hall '-C 2yc'
_space_group_name_H-M_alt 'C 1 2/c 1'
_symmetry_cell_setting monoclinic
_symmetry_space_group_name_H-M 'C 1 2/c 1'
_atom_sites_solution_hydrogens geom
_atom_sites_solution_primary direct
_atom_sites_solution_secondary difmap
_audit_creation_method SHELXL-97
_audit_update_record
;
2017-05-23 deposited with the CCDC.
2017-07-20 downloaded from the CCDC.
;
_cell_angle_alpha 90.00
_cell_angle_beta 98.981(2)
_cell_angle_gamma 90.00
_cell_formula_units_Z 4
_cell_length_a 31.5688(7)
_cell_length_b 30.9664(6)
_cell_length_c 22.7830(4)
_cell_measurement_reflns_used 63410
_cell_measurement_temperature 150(2)
_cell_measurement_theta_max 26.29
_cell_measurement_theta_min 0.976
_cell_volume 21999.0(8)
_computing_cell_refinement 'Bruker SMART'
_computing_data_collection 'Bruker SMART'
_computing_data_reduction 'Bruker SAINT'
_computing_molecular_graphics 'Bruker SHELXTL'
_computing_publication_material 'Bruker SHELXTL'
_computing_structure_refinement 'SHELXL-97 (Sheldrick, 1997)'
_computing_structure_solution 'SHELXS-97 (Sheldrick, 1990)'
_diffrn_ambient_temperature 293(2)
_diffrn_measured_fraction_theta_full 0.976
_diffrn_measured_fraction_theta_max 0.976
_diffrn_measurement_device_type 'Bruker SMART APEX II CCD area detector'
_diffrn_measurement_method 'phi and omega scans'
_diffrn_radiation_monochromator graphite
_diffrn_radiation_source 'fine-focus sealed tube'
_diffrn_radiation_type MoK\a
_diffrn_radiation_wavelength 0.71073
_diffrn_reflns_av_R_equivalents 0.0471
_diffrn_reflns_av_sigmaI/netI 0.0402
_diffrn_reflns_limit_h_max 32
_diffrn_reflns_limit_h_min -38
_diffrn_reflns_limit_k_max 37
_diffrn_reflns_limit_k_min -34
_diffrn_reflns_limit_l_max 26
_diffrn_reflns_limit_l_min -28
_diffrn_reflns_number 63410
_diffrn_reflns_theta_full 26.29
_diffrn_reflns_theta_max 26.29
_diffrn_reflns_theta_min 1.60
_exptl_absorpt_coefficient_mu 7.007
_exptl_absorpt_correction_T_max 0.5409
_exptl_absorpt_correction_T_min 0.4404
_exptl_absorpt_correction_type empirical
_exptl_crystal_colour colourless
_exptl_crystal_density_diffrn 1.646
_exptl_crystal_density_method 'not measured'
_exptl_crystal_description block
_exptl_crystal_F_000 10344
_exptl_crystal_size_max 0.14
_exptl_crystal_size_mid 0.10
_exptl_crystal_size_min 0.10
_platon_squeeze_details
;
;
_refine_diff_density_max 18.437
_refine_diff_density_min -8.340
_refine_diff_density_rms 0.444
_refine_ls_extinction_method none
_refine_ls_goodness_of_fit_ref 1.019
_refine_ls_hydrogen_treatment mixed
_refine_ls_matrix_type full
_refine_ls_number_parameters 1048
_refine_ls_number_reflns 21809
_refine_ls_number_restraints 126
_refine_ls_restrained_S_all 1.020
_refine_ls_R_factor_all 0.1073
_refine_ls_R_factor_gt 0.0999
_refine_ls_shift/su_max 0.118
_refine_ls_shift/su_mean 0.002
_refine_ls_structure_factor_coef Fsqd
_refine_ls_weighting_details 'calc w=1/[\s^2^(Fo^2^)+(0.2800P)^2^+0.0000P] where P=(Fo^2^+2Fc^2^)/3'
_refine_ls_weighting_scheme calc
_refine_ls_wR_factor_gt 0.2900
_refine_ls_wR_factor_ref 0.3133
_reflns_number_gt 18159
_reflns_number_total 21809
_reflns_threshold_expression >2sigma(I)
_cod_data_source_file c7qi00289k2.cif
_cod_data_source_block dp
_cod_original_sg_symbol_H-M C2/c
_cod_database_code 4349733

loop_
_symmetry_equiv_pos_as_xyz
'x, y, z'
'-x, y, -z+1/2'
'x+1/2, y+1/2, z'
'-x+1/2, y+1/2, -z+1/2'
'-x, -y, -z'
'x, -y, z-1/2'
'-x+1/2, -y+1/2, -z'
'x+1/2, -y+1/2, z-1/2'

loop_
_atom_site_label
_atom_site_type_symbol
_atom_site_fract_x
_atom_site_fract_y
_atom_site_fract_z
_atom_site_U_iso_or_equiv
_atom_site_adp_type
_atom_site_occupancy
_atom_site_symmetry_multiplicity
_atom_site_calc_flag
_atom_site_refinement_flags
Pb1 Pb 0.614545(18) 0.71302(2) 0.35704(2) 0.05799(19) Uani 1 1 d .
Pb2 Pb 0.591721(11) 0.729546(11) 0.153592(15) 0.02627(15) Uani 1 1 d .
Pb3 Pb 0.807138(12) 0.774618(13) -0.074977(17) 0.03458(16) Uani 1 1 d .
Pb4 Pb 0.5000 0.734170(18) 0.2500 0.03614(18) Uani 1 2 d S
Pb5 Pb 0.48027(2) 0.63478(2) 0.11526(3) 0.0636(2) Uani 1 1 d .
P1 P 0.75573(8) 0.93326(8) 0.30539(12) 0.0337(6) Uani 1 1 d .
P2 P 0.73623(9) 0.99185(8) 0.21451(13) 0.0395(6) Uani 1 1 d .
P3 P 0.81974(9) 0.96683(8) 0.25198(12) 0.0342(5) Uani 1 1 d .
P4 P 0.47730(8) 0.76046(11) -0.20282(10) 0.0365(6) Uani 1 1 d .
P5 P 0.5000 0.68326(16) -0.2500 0.0401(9) Uani 1 2 d S
O1 O 0.7410(2) 0.8849(2) 0.3013(4) 0.0440(19) Uani 1 1 d .
O2 O 0.7365(2) 0.8015(2) 0.2959(4) 0.0432(18) Uani 1 1 d .
O3 O 0.5455(2) 0.8252(3) 0.2731(5) 0.053(2) Uani 1 1 d .
O4 O 0.5780(3) 0.7633(3) 0.2741(5) 0.048(2) Uani 1 1 d .
O5 O 0.7064(3) 0.9784(3) 0.1543(4) 0.059(3) Uani 1 1 d .
O6 O 0.6253(5) 0.9754(4) 0.1462(8) 0.092(4) Uani 1 1 d U
O7 O 0.5834(3) 0.8178(3) 0.1388(4) 0.048(2) Uani 1 1 d .
O8 O 0.6448(3) 0.7834(2) 0.1391(4) 0.0397(17) Uani 1 1 d .
O9 O 0.8549(3) 0.9471(3) 0.2166(4) 0.053(2) Uani 1 1 d .
O10 O 0.8554(6) 0.9791(6) 0.1079(8) 0.111(4) Uani 1 1 d DU
O11 O 0.7991(3) 0.8022(2) 0.0238(4) 0.0406(17) Uani 1 1 d .
O12 O 0.8137(4) 0.8556(3) -0.0354(4) 0.063(3) Uani 1 1 d .
O13 O 0.7553(3) 0.9469(3) 0.3720(4) 0.0479(19) Uani 1 1 d .
O14 O 0.7367(6) 0.8823(6) 0.4361(7) 0.201(3) Uani 1 1 d DU
O15 O 0.8636(9) 0.8432(7) 0.5776(11) 0.152(5) Uani 1 1 d D
O16 O 0.9158(7) 0.8897(8) 0.5558(11) 0.152(5) Uani 1 1 d D
O17 O 0.7200(3) 1.0406(2) 0.2156(4) 0.050(2) Uani 1 1 d .
O18 O 0.7498(3) 1.0522(3) 0.3291(4) 0.0568(13) Uani 1 1 d .
O19 O 0.8540(2) 1.1939(2) 0.2441(4) 0.0372(15) Uani 1 1 d .
O20 O 0.8452(3) 1.1856(3) 0.3371(4) 0.0407(17) Uani 1 1 d .
O21 O 0.8498(3) 0.9986(2) 0.2955(3) 0.0384(17) Uani 1 1 d .
O22 O 0.8828(3) 1.0452(3) 0.3844(3) 0.050(2) Uani 1 1 d .
O23 O 0.9600(2) 1.1683(3) 0.2952(3) 0.0352(15) Uani 1 1 d .
O24 O 0.9412(2) 1.1606(3) 0.1992(3) 0.0374(15) Uani 1 1 d .
O25 O 0.5023(2) 0.7754(3) -0.1407(3) 0.042(2) Uani 1 1 d .
O26 O 0.5534(3) 0.8113(3) -0.0565(3) 0.048(2) Uani 1 1 d .
O27 O 0.5011(3) 0.7644(3) 0.1363(3) 0.049(2) Uani 1 1 d .
O28 O 0.4515(3) 0.7151(3) 0.1045(4) 0.050(2) Uani 1 1 d .
O29 O 0.4314(2) 0.7809(3) -0.1990(3) 0.0442(19) Uani 1 1 d .
O30 O 0.3750(3) 0.7202(4) -0.1777(4) 0.054(2) Uani 1 1 d .
O31 O 0.2519(3) 0.7346(3) -0.3517(5) 0.057(2) Uani 1 1 d .
O32 O 0.2706(3) 0.7899(3) -0.4040(4) 0.048(2) Uani 1 1 d .
O33 O 0.4709(3) 0.6494(3) -0.2900(3) 0.051(2) Uani 1 1 d .
O34 O 0.5140(4) 0.6107(4) -0.3680(5) 0.074(3) Uani 1 1 d U
O35 O 0.4001(3) 0.7170(3) -0.5510(3) 0.0396(17) Uani 1 1 d .
O36 O 0.4504(3) 0.6714(3) -0.5707(3) 0.0407(16) Uani 1 1 d .
O37 O 0.4839(13) 0.5625(13) 0.1481(18) 0.227(10) Uani 1 1 d DU
O38 O 0.4956(13) 0.5674(13) 0.0567(18) 0.227(10) Uani 1 1 d DU
O1W O 0.6309(13) 0.7722(8) 0.4347(12) 0.183(14) Uani 1 1 d .
O2W O 0.7901(5) 0.7048(4) -0.0209(6) 0.073(3) Uani 1 1 d .
N1 N 0.7228(3) 0.9644(3) 0.2670(4) 0.038(2) Uani 1 1 d .
N2 N 0.7855(3) 0.9924(3) 0.2073(4) 0.041(2) Uani 1 1 d .
N3 N 0.8033(3) 0.9314(3) 0.2920(4) 0.0352(18) Uani 1 1 d .
N4 N 0.4722(3) 0.7110(4) -0.2103(4) 0.041(2) Uani 1 1 d .
N5 N 0.5000 0.7857(6) -0.2500 0.046(3) Uani 1 2 d S
C1 C 0.7002(3) 0.8667(3) 0.3001(5) 0.037(2) Uani 1 1 d .
C2 C 0.6979(3) 0.8222(3) 0.2933(5) 0.0312(19) Uani 1 1 d .
C3 C 0.6584(3) 0.8023(3) 0.2872(5) 0.0323(19) Uani 1 1 d .
H3A H 0.6568 0.7724 0.2824 0.039 Uiso 1 1 calc R
C4 C 0.6214(3) 0.8254(3) 0.2882(5) 0.0290(18) Uani 1 1 d .
C5 C 0.6231(4) 0.8701(3) 0.2951(6) 0.041(2) Uani 1 1 d .
H5A H 0.5981 0.8861 0.2947 0.049 Uiso 1 1 calc R
C6 C 0.6636(4) 0.8907(3) 0.3028(6) 0.046(3) Uani 1 1 d .
H6A H 0.6656 0.9203 0.3097 0.055 Uiso 1 1 calc R
C7 C 0.5784(3) 0.8030(4) 0.2782(5) 0.037(2) Uani 1 1 d .
C8 C 0.7347(5) 0.7558(3) 0.2946(10) 0.070(5) Uani 1 1 d .
H8A H 0.7631 0.7443 0.2964 0.104 Uiso 1 1 calc R
H8B H 0.7172 0.7464 0.2586 0.104 Uiso 1 1 calc R
H8C H 0.7225 0.7456 0.3281 0.104 Uiso 1 1 calc R
C9 C 0.6873(4) 0.9382(4) 0.1475(5) 0.049(3) Uani 1 1 d .
C10 C 0.6428(5) 0.9375(4) 0.1435(8) 0.064(4) Uani 1 1 d .
C11 C 0.6230(4) 0.8979(4) 0.1370(7) 0.055(3) Uani 1 1 d .
H11A H 0.5932 0.8967 0.1304 0.066 Uiso 1 1 calc R
C12 C 0.6464(3) 0.8592(3) 0.1400(5) 0.035(2) Uani 1 1 d .
C13 C 0.6903(4) 0.8607(4) 0.1408(7) 0.051(3) Uani 1 1 d .
H13A H 0.7057 0.8355 0.1369 0.061 Uiso 1 1 calc R
C14 C 0.7115(4) 0.9005(4) 0.1475(7) 0.053(3) Uani 1 1 d .
H14A H 0.7412 0.9018 0.1519 0.064 Uiso 1 1 calc R
C15 C 0.6228(3) 0.8167(3) 0.1386(4) 0.0318(19) Uani 1 1 d .
C16 C 0.582(3) 0.982(3) 0.139(3) 0.31(4) Uani 1 1 d U
H16A H 0.5754 1.0120 0.1395 0.472 Uiso 1 1 calc R
H16B H 0.5702 0.9678 0.1710 0.472 Uiso 1 1 calc R
H16C H 0.5684 0.9695 0.1019 0.472 Uiso 1 1 calc R
C17 C 0.8423(4) 0.9206(4) 0.1678(6) 0.045(3) Uani 1 1 d .
C18 C 0.8426(10) 0.9366(9) 0.1101(13) 0.111(4) Uani 1 1 d U
C19 C 0.8306(8) 0.9122(5) 0.0619(7) 0.089(7) Uani 1 1 d .
H19A H 0.8292 0.9240 0.0241 0.107 Uiso 1 1 calc R
C20 C 0.8203(3) 0.8693(3) 0.0685(5) 0.038(2) Uani 1 1 d .
C21 C 0.8162(5) 0.8537(4) 0.1239(6) 0.057(4) Uani 1 1 d .
H21A H 0.8044 0.8266 0.1281 0.068 Uiso 1 1 calc R
C22 C 0.8299(5) 0.8790(4) 0.1731(5) 0.056(4) Uani 1 1 d .
H22A H 0.8306 0.8673 0.2108 0.067 Uiso 1 1 calc R
C23 C 0.8101(9) 0.8402(8) 0.0173(11) 0.100(3) Uani 1 1 d .
C24 C 0.8906(8) 0.9908(9) 0.0790(12) 0.111(4) Uani 1 1 d DU
H24A H 0.8871 0.9780 0.0402 0.167 Uiso 1 1 calc R
H24B H 0.9168 0.9806 0.1019 0.167 Uiso 1 1 calc R
H24C H 0.8917 1.0216 0.0755 0.167 Uiso 1 1 calc R
C25 C 0.7853(3) 0.9287(4) 0.4163(5) 0.069(4) Uani 1 1 d G
C26 C 0.7744(3) 0.8941(4) 0.4499(6) 0.100(3) Uani 1 1 d GDU
C27 C 0.8051(4) 0.8758(4) 0.4931(6) 0.104(4) Uani 1 1 d GDU
H27A H 0.7978 0.8527 0.5156 0.124 Uiso 1 1 calc R
C28 C 0.8466(4) 0.8920(4) 0.5028(6) 0.104(4) Uani 1 1 d GDU
C29 C 0.8575(3) 0.9266(4) 0.4692(6) 0.104(4) Uani 1 1 d GDU
H29A H 0.8853 0.9375 0.4756 0.124 Uiso 1 1 calc R
C30 C 0.8268(4) 0.9449(4) 0.4259(5) 0.072(4) Uani 1 1 d GU
H30A H 0.8341 0.9681 0.4035 0.087 Uiso 1 1 calc R
C31 C 0.8786(6) 0.8744(10) 0.5522(12) 0.152(5) Uani 1 1 d DU
C32 C 0.7221(19) 0.8405(18) 0.450(6) 0.54(9) Uani 1 1 d DU
H32A H 0.6919 0.8381 0.4357 0.809 Uiso 1 1 calc R
H32B H 0.7275 0.8362 0.4920 0.809 Uiso 1 1 calc R
H32C H 0.7372 0.8190 0.4308 0.809 Uiso 1 1 calc R
C33 C 0.7482(5) 1.0738(4) 0.2330(6) 0.0568(13) Uani 1 1 d .
C34 C 0.7621(4) 1.0820(4) 0.2919(5) 0.047(3) Uani 1 1 d .
C35 C 0.7906(5) 1.1166(4) 0.3091(7) 0.0568(13) Uani 1 1 d .
H35A H 0.8002 1.1220 0.3491 0.068 Uiso 1 1 calc R
C36 C 0.8037(3) 1.1420(3) 0.2664(5) 0.034(2) Uani 1 1 d .
C37 C 0.7882(4) 1.1334(4) 0.2044(5) 0.045(3) Uani 1 1 d .
H37A H 0.7965 1.1512 0.1754 0.054 Uiso 1 1 calc R
C38 C 0.7617(5) 1.0993(4) 0.1879(6) 0.050(3) Uani 1 1 d .
H38A H 0.7527 1.0931 0.1480 0.061 Uiso 1 1 calc R
C39 C 0.8363(5) 1.1763(4) 0.2822(6) 0.0568(13) Uani 1 1 d .
C40 C 0.7663(5) 1.0556(4) 0.3872(6) 0.0568(13) Uani 1 1 d .
H40A H 0.7546 1.0333 0.4090 0.085 Uiso 1 1 calc R
H40B H 0.7590 1.0833 0.4017 0.085 Uiso 1 1 calc R
H40C H 0.7969 1.0528 0.3921 0.085 Uiso 1 1 calc R
C41 C 0.8704(3) 1.0341(3) 0.2806(4) 0.0310(19) Uani 1 1 d .
C42 C 0.8895(3) 1.0601(3) 0.3298(4) 0.033(2) Uani 1 1 d .
C43 C 0.9110(3) 1.0963(3) 0.3193(4) 0.0280(18) Uani 1 1 d .
H43A H 0.9228 1.1135 0.3512 0.034 Uiso 1 1 calc R
C44 C 0.9161(3) 1.1086(3) 0.2618(4) 0.0207(15) Uani 1 1 d .
C45 C 0.8967(4) 1.0841(3) 0.2140(4) 0.036(2) Uani 1 1 d .
H45A H 0.8994 1.0923 0.1755 0.043 Uiso 1 1 calc R
C46 C 0.8733(4) 1.0474(4) 0.2231(5) 0.040(2) Uani 1 1 d .
H46A H 0.8596 1.0318 0.1908 0.048 Uiso 1 1 calc R
C47 C 0.9407(3) 1.1479(3) 0.2516(4) 0.0259(16) Uani 1 1 d .
C48 C 0.8951(7) 1.0729(5) 0.4316(6) 0.079(6) Uani 1 1 d .
H48A H 0.8891 1.0598 0.4676 0.119 Uiso 1 1 calc R
H48B H 0.8794 1.0995 0.4249 0.119 Uiso 1 1 calc R
H48C H 0.9252 1.0787 0.4351 0.119 Uiso 1 1 calc R
C49 C 0.4835(3) 0.7526(3) 0.0332(4) 0.0273(17) Uani 1 1 d .
C50 C 0.5164(3) 0.7804(3) 0.0207(4) 0.0254(17) Uani 1 1 d .
H50A H 0.5340 0.7945 0.0513 0.030 Uiso 1 1 calc R
C51 C 0.5220(3) 0.7867(3) -0.0393(4) 0.0299(19) Uani 1 1 d .
C52 C 0.4936(3) 0.7664(4) -0.0843(4) 0.035(2) Uani 1 1 d .
C53 C 0.4620(3) 0.7408(5) -0.0718(4) 0.045(3) Uani 1 1 d .
H53A H 0.4439 0.7273 -0.1026 0.054 Uiso 1 1 calc R
C54 C 0.4561(4) 0.7342(4) -0.0138(5) 0.039(2) Uani 1 1 d .
H54A H 0.4333 0.7172 -0.0060 0.047 Uiso 1 1 calc R
C55 C 0.4787(3) 0.7448(3) 0.0947(5) 0.036(2) Uani 1 1 d .
C56 C 0.5878(5) 0.8257(7) -0.0120(7) 0.081(6) Uani 1 1 d .
H56A H 0.6076 0.8427 -0.0304 0.122 Uiso 1 1 calc R
H56B H 0.6025 0.8011 0.0071 0.122 Uiso 1 1 calc R
H56C H 0.5764 0.8429 0.0169 0.122 Uiso 1 1 calc R
C57 C 0.3964(4) 0.7717(4) -0.2429(5) 0.045(3) Uani 1 1 d .
C58 C 0.3661(3) 0.7412(5) -0.2300(5) 0.042(2) Uani 1 1 d .
C59 C 0.3287(3) 0.7385(5) -0.2716(5) 0.042(2) Uani 1 1 d .
H59A H 0.3076 0.7191 -0.2644 0.050 Uiso 1 1 calc R
C60 C 0.3213(3) 0.7631(5) -0.3232(5) 0.044(3) Uani 1 1 d .
C61 C 0.3525(4) 0.7925(6) -0.3349(6) 0.062(4) Uani 1 1 d .
H61A H 0.3479 0.8099 -0.3685 0.075 Uiso 1 1 calc R
C62 C 0.3912(4) 0.7952(5) -0.2942(6) 0.054(3) Uani 1 1 d .
H62A H 0.4133 0.8130 -0.3025 0.065 Uiso 1 1 calc R
C63 C 0.2790(4) 0.7625(5) -0.3615(5) 0.047(3) Uani 1 1 d .
C64 C 0.3492(7) 0.6837(8) -0.1704(10) 0.100(8) Uani 1 1 d .
H64A H 0.3584 0.6712 -0.1319 0.150 Uiso 1 1 calc R
H64B H 0.3521 0.6628 -0.2006 0.150 Uiso 1 1 calc R
H64C H 0.3198 0.6924 -0.1736 0.150 Uiso 1 1 calc R
C65 C 0.4589(4) 0.6580(4) -0.3501(4) 0.039(2) Uani 1 1 d .
C66 C 0.4825(5) 0.6387(5) -0.3907(5) 0.054(3) Uani 1 1 d .
C67 C 0.4715(4) 0.6480(4) -0.4499(5) 0.047(3) Uani 1 1 d .
H67A H 0.4868 0.6355 -0.4771 0.056 Uiso 1 1 calc R
C68 C 0.4384(4) 0.6754(4) -0.4698(4) 0.039(2) Uani 1 1 d .
C69 C 0.4149(3) 0.6956(5) -0.4289(5) 0.043(3) Uani 1 1 d .
H69A H 0.3928 0.7148 -0.4420 0.052 Uiso 1 1 calc R
C70 C 0.4258(4) 0.6858(6) -0.3689(5) 0.054(3) Uani 1 1 d .
H70A H 0.4106 0.6981 -0.3414 0.064 Uiso 1 1 calc R
C71 C 0.4287(3) 0.6872(4) -0.5345(4) 0.036(2) Uani 1 1 d .
C72 C 0.5506(17) 0.6056(18) -0.384(2) 0.20(2) Uani 1 1 d U
H72A H 0.5667 0.5842 -0.3597 0.296 Uiso 1 1 calc R
H72B H 0.5660 0.6325 -0.3805 0.296 Uiso 1 1 calc R
H72C H 0.5468 0.5963 -0.4250 0.296 Uiso 1 1 calc R
C73 C 0.5008(12) 0.5476(14) 0.1056(18) 0.227(10) Uani 1 1 d DU
C74 C 0.5259(18) 0.5066(17) 0.123(2) 0.227(10) Uani 1 1 d DU
H74A H 0.5150 0.4836 0.0970 0.340 Uiso 1 1 calc R
H74B H 0.5230 0.4990 0.1633 0.340 Uiso 1 1 calc R
H74C H 0.5557 0.5113 0.1207 0.340 Uiso 1 1 calc R

loop_
_atom_site_aniso_label
_atom_site_aniso_U_11
_atom_site_aniso_U_22
_atom_site_aniso_U_33
_atom_site_aniso_U_23
_atom_site_aniso_U_13
_atom_site_aniso_U_12
Pb1 0.0528(3) 0.0666(4) 0.0532(3) 0.0002(2) 0.0041(2) 0.0005(2)
Pb2 0.0254(2) 0.0228(2) 0.0291(2) 0.00056(11) -0.00036(15) 0.00135(11)
Pb3 0.0267(2) 0.0412(3) 0.0349(2) -0.00724(14) 0.00183(16) -0.00593(14)
Pb4 0.0260(3) 0.0308(3) 0.0537(4) 0.000 0.0127(2) 0.000
Pb5 0.0592(4) 0.0650(4) 0.0659(4) -0.0028(3) 0.0078(3) -0.0014(2)
P1 0.0293(11) 0.0194(10) 0.0462(13) 0.0078(9) -0.0137(10) -0.0149(9)
P2 0.0465(15) 0.0209(11) 0.0428(14) 0.0063(10) -0.0196(11) -0.0194(10)
P3 0.0382(13) 0.0211(10) 0.0389(12) -0.0026(9) -0.0080(10) -0.0176(9)
P4 0.0225(11) 0.0753(19) 0.0102(9) -0.0001(10) -0.0026(8) -0.0019(11)
P5 0.0362(18) 0.069(3) 0.0117(13) 0.000 -0.0050(12) 0.000
O1 0.031(4) 0.020(3) 0.077(6) -0.004(3) -0.005(3) -0.020(3)
O2 0.024(3) 0.026(4) 0.079(6) -0.001(4) 0.005(3) -0.004(3)
O3 0.017(3) 0.063(5) 0.080(6) 0.012(5) 0.005(3) -0.004(3)
O4 0.040(4) 0.035(4) 0.074(6) -0.019(4) 0.022(4) -0.021(3)
O5 0.077(6) 0.032(4) 0.052(5) 0.010(4) -0.038(4) -0.033(4)
O6 0.081(7) 0.052(5) 0.136(8) 0.002(6) -0.008(6) 0.003(5)
O7 0.034(4) 0.042(4) 0.061(5) 0.011(4) -0.016(4) -0.003(3)
O8 0.043(4) 0.030(4) 0.041(4) -0.001(3) -0.008(3) -0.014(3)
O9 0.042(4) 0.049(5) 0.069(6) -0.031(4) 0.009(4) -0.029(4)
O10 0.132(6) 0.101(5) 0.108(5) -0.003(4) 0.042(5) -0.026(5)
O11 0.045(4) 0.033(4) 0.043(4) -0.011(3) 0.004(3) -0.015(3)
O12 0.115(9) 0.042(5) 0.037(4) -0.001(4) 0.027(5) -0.011(5)
O13 0.045(4) 0.041(4) 0.054(5) 0.006(4) -0.004(3) 0.003(3)
O14 0.209(6) 0.194(5) 0.194(5) 0.019(5) 0.012(5) -0.022(5)
O15 0.170(9) 0.135(9) 0.144(8) -0.002(7) 0.006(8) 0.003(7)
O16 0.170(9) 0.135(9) 0.144(8) -0.002(7) 0.006(8) 0.003(7)
O17 0.036(4) 0.026(3) 0.079(6) 0.009(4) -0.017(4) -0.010(3)
O18 0.066(3) 0.043(3) 0.058(3) 0.006(2) -0.003(2) -0.022(2)
O19 0.035(4) 0.027(3) 0.048(4) 0.010(3) 0.003(3) -0.007(3)
O20 0.038(4) 0.037(4) 0.046(4) -0.011(3) 0.000(3) -0.016(3)
O21 0.046(4) 0.032(3) 0.031(3) 0.001(3) -0.011(3) -0.028(3)
O22 0.079(6) 0.039(4) 0.032(4) -0.004(3) 0.011(4) -0.034(4)
O23 0.035(3) 0.037(4) 0.031(3) -0.002(3) -0.002(3) -0.010(3)
O24 0.040(4) 0.042(4) 0.031(3) 0.012(3) 0.011(3) -0.004(3)
O25 0.030(4) 0.085(6) 0.010(3) -0.002(3) -0.003(3) -0.007(3)
O26 0.041(4) 0.074(6) 0.027(3) 0.004(4) 0.000(3) -0.031(4)
O27 0.054(5) 0.074(6) 0.017(3) 0.004(3) 0.005(3) -0.012(4)
O28 0.062(6) 0.036(4) 0.060(5) 0.006(4) 0.028(4) -0.007(4)
O29 0.025(4) 0.083(6) 0.023(3) -0.010(4) -0.001(3) 0.001(4)
O30 0.037(4) 0.081(7) 0.042(4) 0.008(4) -0.002(3) -0.002(4)
O31 0.041(5) 0.062(6) 0.060(6) 0.012(4) -0.015(4) -0.006(4)
O32 0.032(4) 0.066(6) 0.042(4) 0.015(4) -0.011(3) 0.001(4)
O33 0.069(6) 0.063(5) 0.017(3) -0.001(3) -0.008(3) -0.013(4)
O34 0.081(6) 0.087(7) 0.054(5) 0.018(5) 0.008(4) 0.031(5)
O35 0.044(4) 0.051(4) 0.018(3) 0.002(3) -0.012(3) -0.001(3)
O36 0.055(5) 0.037(4) 0.029(3) -0.006(3) 0.003(3) 0.004(3)
O37 0.226(11) 0.227(11) 0.226(11) 0.003(5) 0.033(5) -0.001(5)
O38 0.226(11) 0.227(11) 0.226(11) 0.003(5) 0.033(5) -0.001(5)
O1W 0.29(4) 0.123(18) 0.130(19) -0.033(14) 0.01(2) -0.08(2)
O2W 0.090(8) 0.054(6) 0.078(7) 0.014(5) 0.020(6) 0.004(6)
N1 0.032(4) 0.030(4) 0.044(5) 0.015(4) -0.016(3) -0.012(3)
N2 0.049(5) 0.028(4) 0.040(4) -0.002(4) -0.013(4) -0.001(4)
N3 0.028(4) 0.026(4) 0.048(5) 0.005(3) -0.005(3) -0.017(3)
N4 0.028(4) 0.076(7) 0.022(4) 0.001(4) 0.008(3) -0.003(4)
N5 0.040(7) 0.085(11) 0.015(5) 0.000 0.012(5) 0.000
C1 0.027(5) 0.027(5) 0.056(6) 0.009(4) -0.005(4) -0.011(4)
C2 0.019(4) 0.029(4) 0.045(5) -0.002(4) 0.003(3) -0.009(3)
C3 0.023(4) 0.025(4) 0.046(5) -0.005(4) -0.004(4) -0.005(3)
C4 0.017(4) 0.024(4) 0.046(5) -0.005(4) 0.004(3) -0.006(3)
C5 0.038(6) 0.023(4) 0.062(7) 0.000(4) 0.010(5) 0.002(4)
C6 0.031(5) 0.023(4) 0.079(8) 0.003(5) -0.004(5) -0.013(4)
C7 0.022(4) 0.052(6) 0.036(5) 0.005(4) -0.002(3) -0.019(4)
C8 0.055(8) 0.014(5) 0.150(16) 0.001(6) 0.045(9) -0.001(5)
C9 0.059(7) 0.028(5) 0.048(6) 0.007(4) -0.024(5) -0.020(5)
C10 0.062(8) 0.024(5) 0.095(11) -0.006(6) -0.025(7) -0.006(5)
C11 0.044(6) 0.027(5) 0.083(9) -0.003(5) -0.023(6) -0.007(5)
C12 0.039(5) 0.023(4) 0.037(5) 0.000(4) -0.012(4) -0.015(4)
C13 0.038(6) 0.027(5) 0.078(8) 0.008(5) -0.023(6) -0.009(4)
C14 0.039(6) 0.037(6) 0.075(8) 0.004(6) -0.019(6) -0.020(5)
C15 0.033(5) 0.025(4) 0.036(5) -0.011(4) 0.003(4) -0.009(4)
C16 0.31(4) 0.31(4) 0.32(4) 0.001(10) 0.052(12) -0.001(10)
C17 0.048(6) 0.035(5) 0.053(6) -0.022(5) 0.007(5) -0.008(5)
C18 0.132(6) 0.101(5) 0.108(5) -0.003(4) 0.042(5) -0.026(5)
C19 0.19(2) 0.039(7) 0.060(9) -0.011(6) 0.073(12) -0.032(10)
C20 0.036(5) 0.030(5) 0.047(6) -0.006(4) 0.005(4) -0.006(4)
C21 0.088(10) 0.028(5) 0.049(7) -0.004(5) -0.008(6) -0.027(6)
C22 0.103(11) 0.030(5) 0.030(5) -0.005(4) -0.008(6) -0.029(6)
C23 0.109(6) 0.094(5) 0.094(5) 0.019(5) 0.012(5) -0.022(5)
C24 0.132(6) 0.101(5) 0.108(5) -0.003(4) 0.042(5) -0.026(5)
C25 0.105(13) 0.058(8) 0.041(7) 0.018(6) -0.002(7) 0.013(8)
C26 0.109(6) 0.094(5) 0.094(5) 0.019(5) 0.012(5) -0.022(5)
C27 0.111(6) 0.099(6) 0.102(6) -0.005(5) 0.017(5) 0.011(5)
C28 0.111(6) 0.099(6) 0.102(6) -0.005(5) 0.017(5) 0.011(5)
C29 0.111(6) 0.099(6) 0.102(6) -0.005(5) 0.017(5) 0.011(5)
C30 0.064(7) 0.090(8) 0.056(6) -0.005(6) -0.009(6) 0.010(6)
C31 0.170(9) 0.135(9) 0.144(8) -0.002(7) 0.006(8) 0.003(7)
C32 0.54(9) 0.54(9) 0.54(9) 0.001(10) 0.084(18) -0.001(10)
C33 0.066(3) 0.043(3) 0.058(3) 0.006(2) -0.003(2) -0.022(2)
C34 0.059(7) 0.038(6) 0.042(6) 0.004(5) -0.001(5) -0.015(5)
C35 0.066(3) 0.043(3) 0.058(3) 0.006(2) -0.003(2) -0.022(2)
C36 0.027(4) 0.023(4) 0.048(5) 0.003(4) -0.003(4) 0.003(3)
C37 0.056(7) 0.034(5) 0.041(6) -0.003(4) -0.005(5) -0.020(5)
C38 0.066(8) 0.035(5) 0.045(6) 0.015(5) -0.006(5) -0.019(5)
C39 0.066(3) 0.043(3) 0.058(3) 0.006(2) -0.003(2) -0.022(2)
C40 0.066(3) 0.043(3) 0.058(3) 0.006(2) -0.003(2) -0.022(2)
C41 0.036(5) 0.019(4) 0.036(5) -0.008(3) -0.003(4) -0.011(3)
C42 0.037(5) 0.034(5) 0.027(4) -0.014(4) 0.003(4) -0.015(4)
C43 0.033(4) 0.030(4) 0.019(4) -0.009(3) 0.001(3) -0.017(4)
C44 0.022(4) 0.018(3) 0.023(4) 0.002(3) 0.004(3) -0.004(3)
C45 0.047(6) 0.030(5) 0.028(4) -0.011(4) -0.001(4) -0.021(4)
C46 0.046(6) 0.041(5) 0.031(5) -0.012(4) 0.000(4) -0.023(5)
C47 0.025(4) 0.026(4) 0.027(4) 0.002(3) 0.006(3) -0.006(3)
C48 0.145(17) 0.064(9) 0.031(6) -0.021(6) 0.021(8) -0.050(10)
C49 0.031(4) 0.035(4) 0.014(3) 0.004(3) -0.001(3) -0.006(4)
C50 0.033(5) 0.031(4) 0.013(4) 0.007(3) 0.004(3) -0.005(3)
C51 0.025(4) 0.046(5) 0.018(4) 0.016(4) 0.001(3) -0.007(4)
C52 0.029(5) 0.058(6) 0.015(4) -0.003(4) -0.004(3) -0.001(4)
C53 0.028(5) 0.089(9) 0.017(4) -0.004(5) -0.001(3) -0.020(5)
C54 0.034(5) 0.045(6) 0.039(6) -0.003(4) 0.006(4) -0.018(4)
C55 0.040(5) 0.033(5) 0.036(5) 0.011(4) 0.011(4) 0.005(4)
C56 0.060(9) 0.120(16) 0.060(8) 0.020(9) -0.002(7) -0.051(10)
C57 0.040(6) 0.063(7) 0.031(5) -0.009(5) 0.001(4) 0.001(5)
C58 0.022(5) 0.069(8) 0.033(5) -0.008(5) -0.001(4) 0.003(5)
C59 0.024(5) 0.062(7) 0.037(5) 0.003(5) -0.004(4) 0.007(5)
C60 0.022(5) 0.066(7) 0.043(6) 0.003(5) -0.005(4) -0.003(5)
C61 0.037(6) 0.104(12) 0.042(6) 0.025(7) -0.005(5) -0.010(7)
C62 0.033(6) 0.079(9) 0.045(6) 0.008(6) -0.011(5) -0.015(6)
C63 0.050(7) 0.069(8) 0.021(4) 0.002(5) 0.001(4) 0.021(6)
C64 0.069(11) 0.122(17) 0.089(13) 0.039(13) -0.050(10) -0.021(11)
C65 0.048(6) 0.051(6) 0.014(4) -0.004(4) -0.005(4) -0.007(5)
C66 0.070(8) 0.060(7) 0.027(5) -0.002(5) -0.004(5) 0.031(6)
C67 0.061(7) 0.053(7) 0.025(5) -0.003(5) 0.002(4) 0.012(6)
C68 0.044(6) 0.043(5) 0.025(4) -0.007(4) -0.011(4) -0.008(4)
C69 0.027(5) 0.069(8) 0.029(5) -0.014(5) -0.009(4) 0.001(5)
C70 0.043(6) 0.086(10) 0.032(5) -0.006(6) 0.005(4) 0.003(6)
C71 0.037(5) 0.044(5) 0.023(4) -0.002(4) -0.005(4) -0.009(4)
C72 0.19(2) 0.20(2) 0.21(2) 0.004(10) 0.031(10) 0.004(10)
C73 0.226(11) 0.227(11) 0.226(11) 0.003(5) 0.033(5) -0.001(5)
C74 0.226(11) 0.227(11) 0.226(11) 0.003(5) 0.033(5) -0.001(5)

loop_
_atom_type_symbol
_atom_type_description
_atom_type_scat_dispersion_real
_atom_type_scat_dispersion_imag
_atom_type_scat_source
C C 0.0033 0.0016 'International Tables Vol C Tables 4.2.6.8 and 6.1.1.4'
H H 0.0000 0.0000 'International Tables Vol C Tables 4.2.6.8 and 6.1.1.4'
N N 0.0061 0.0033 'International Tables Vol C Tables 4.2.6.8 and 6.1.1.4'
O O 0.0106 0.0060 'International Tables Vol C Tables 4.2.6.8 and 6.1.1.4'
P P 0.1023 0.0942 'International Tables Vol C Tables 4.2.6.8 and 6.1.1.4'
Pb Pb -3.3944 10.1111 'International Tables Vol C Tables 4.2.6.8 and 6.1.1.4'

loop_
_geom_angle_atom_site_label_1
_geom_angle_atom_site_label_2
_geom_angle_atom_site_label_3
_geom_angle
_geom_angle_site_symmetry_1
_geom_angle_site_symmetry_3
O15 Pb1 O28 88.5(7) 7_666 2_655
O15 Pb1 O1W 94.9(9) 7_666 .
O28 Pb1 O1W 79.6(9) 2_655 .
O15 Pb1 O4 167.4(6) 7_666 .
O28 Pb1 O4 86.4(3) 2_655 .
O1W Pb1 O4 95.4(7) . .
O15 Pb1 O24 87.6(6) 7_666 4_645
O28 Pb1 O24 68.4(3) 2_655 4_645
O1W Pb1 O24 147.8(9) . 4_645
O4 Pb1 O24 79.8(2) . 4_645
O15 Pb1 O19 105.6(7) 7_666 4_645
O28 Pb1 O19 140.8(3) 2_655 4_645
O1W Pb1 O19 133.3(8) . 4_645
O4 Pb1 O19 71.9(2) . 4_645
O24 Pb1 O19 75.7(2) 4_645 4_645
O20 Pb2 O8 79.7(3) 4_645 .
O20 Pb2 O35 77.4(3) 4_645 2_654
O8 Pb2 O35 78.4(3) . 2_654
O11 Pb3 O32 82.5(3) . 2_654
O11 Pb3 O2W 78.2(3) . .
O32 Pb3 O2W 88.8(4) 2_654 .
O11 Pb3 O31 125.8(3) . 2_654
O32 Pb3 O31 51.7(3) 2_654 2_654
O2W Pb3 O31 74.1(4) . 2_654
O11 Pb3 O12 51.4(3) . .
O32 Pb3 O12 84.7(4) 2_654 .
O2W Pb3 O12 129.6(3) . .
O31 Pb3 O12 132.3(4) 2_654 .
O4 Pb4 O4 139.5(4) . 2_655
O4 Pb4 O23 131.9(3) . 3_445
O4 Pb4 O23 81.8(2) 2_655 3_445
O4 Pb4 O23 81.8(2) . 4_645
O4 Pb4 O23 131.9(3) 2_655 4_645
O23 Pb4 O23 81.2(3) 3_445 4_645
O4 Pb4 O27 80.5(3) . 2_655
O4 Pb4 O27 86.0(3) 2_655 2_655
O23 Pb4 O27 79.8(3) 3_445 2_655
O23 Pb4 O27 133.9(2) 4_645 2_655
O4 Pb4 O27 86.0(3) . .
O4 Pb4 O27 80.5(3) 2_655 .
O23 Pb4 O27 133.9(2) 3_445 .
O23 Pb4 O27 79.8(3) 4_645 .
O27 Pb4 O27 140.3(4) 2_655 .
O37 Pb5 O16 82.7(11) . 8_465
O37 Pb5 O38 52.3(11) . .
O16 Pb5 O38 70.1(11) 8_465 .
O37 Pb5 O24 93.7(11) . 3_445
O16 Pb5 O24 93.3(6) 8_465 3_445
O38 Pb5 O24 142.7(10) . 3_445
O37 Pb5 O28 157.1(11) . .
O16 Pb5 O28 89.8(6) 8_465 .
O38 Pb5 O28 143.8(9) . .
O24 Pb5 O28 65.0(3) 3_445 .
O37 Pb5 O23 97.4(10) . 4_645
O16 Pb5 O23 164.7(6) 8_465 4_645
O38 Pb5 O23 121.9(9) . 4_645
O24 Pb5 O23 71.5(2) 3_445 4_645
O28 Pb5 O23 84.2(3) . 4_645
O37 Pb5 C73 26.7(6) . .
O16 Pb5 C73 80.5(9) 8_465 .
O38 Pb5 C73 26.8(5) . .
O24 Pb5 C73 120.4(9) 3_445 .
O28 Pb5 C73 169.0(8) . .
O23 Pb5 C73 106.4(7) 4_645 .
O1 P1 O13 105.4(5) . .
O1 P1 N3 103.6(5) . .
O13 P1 N3 110.4(5) . .
O1 P1 N1 112.8(4) . .
O13 P1 N1 105.4(5) . .
N3 P1 N1 118.6(5) . .
N1 P2 N2 117.8(5) . .
N1 P2 O5 108.6(5) . .
N2 P2 O5 111.8(6) . .
N1 P2 O17 112.0(6) . .
N2 P2 O17 108.2(5) . .
O5 P2 O17 96.4(5) . .
N3 P3 N2 118.0(5) . .
N3 P3 O9 110.3(5) . .
N2 P3 O9 109.2(6) . .
N3 P3 O21 106.9(4) . .
N2 P3 O21 111.9(5) . .
O9 P3 O21 98.9(4) . .
N4 P4 O25 114.7(5) . .
N4 P4 N5 117.6(7) . .
O25 P4 N5 104.3(4) . .
N4 P4 O29 108.6(5) . .
O25 P4 O29 99.6(4) . .
N5 P4 O29 110.5(6) . .
O33 P5 O33 97.2(7) . 2_654
O33 P5 N4 110.5(5) . 2_654
O33 P5 N4 111.0(5) 2_654 2_654
O33 P5 N4 111.0(5) . .
O33 P5 N4 110.5(5) 2_654 .
N4 P5 N4 115.3(8) 2_654 .
C1 O1 P1 130.5(8) . .
C2 O2 C8 115.7(8) . .
C7 O4 Pb1 123.3(8) . .
C7 O4 Pb4 111.0(7) . .
Pb1 O4 Pb4 104.2(3) . .
C9 O5 P2 121.3(7) . .
C10 O6 C16 123(4) . .
C15 O8 Pb2 100.1(6) . .
C17 O9 P3 119.7(7) . .
C18 O10 C24 121(2) . .
C23 O11 Pb3 98.5(13) . .
C23 O12 Pb3 87.4(13) . .
C25 O13 P1 118.8(8) . .
C26 O14 C32 123(2) . .
C31 O15 Pb1 140.9(19) . 7_666
C31 O16 Pb5 128.5(17) . 8_566
C33 O17 P2 121.1(9) . .
C34 O18 C40 117.3(10) . .
C39 O19 Pb1 164.3(8) . 4_655
C39 O20 Pb2 105.6(8) . 4_655
C41 O21 P3 127.5(6) . .
C42 O22 C48 115.6(9) . .
C47 O23 Pb4 106.2(5) . 3
C47 O23 Pb5 126.1(7) . 4_655
Pb4 O23 Pb5 105.2(2) 3 4_655
C47 O24 Pb5 133.6(7) . 3
C47 O24 Pb1 124.0(6) . 4_655
Pb5 O24 Pb1 101.3(2) 3 4_655
C52 O25 P4 129.0(7) . .
C51 O26 C56 118.5(9) . .
C55 O27 Pb4 117.4(7) . .
C55 O28 Pb1 136.0(7) . 2_655
C55 O28 Pb5 117.0(7) . .
Pb1 O28 Pb5 104.4(3) 2_655 .
C57 O29 P4 120.2(7) . .
C58 O30 C64 116.4(11) . .
C63 O31 Pb3 89.9(7) . 2_654
C63 O32 Pb3 95.8(8) . 2_654
C65 O33 P5 119.0(8) . .
C72 O34 C66 127(3) . .
C71 O35 Pb2 102.6(6) . 2_654
C73 O37 Pb5 96(3) . .
C73 O38 Pb5 87(3) . .
P2 N1 P1 121.2(6) . .
P3 N2 P2 120.8(7) . .
P3 N3 P1 119.9(6) . .
P4 N4 P5 122.4(6) . .
P4 N5 P4 121.0(12) . 2_654
C2 C1 C6 120.5(9) . .
C2 C1 O1 115.8(9) . .
C6 C1 O1 123.6(9) . .
O2 C2 C3 125.4(9) . .
O2 C2 C1 115.3(8) . .
C3 C2 C1 119.2(9) . .
C4 C3 C2 121.5(9) . .
C3 C4 C5 120.2(9) . .
C3 C4 C7 120.3(9) . .
C5 C4 C7 119.4(9) . .
C4 C5 C6 118.7(10) . .
C1 C6 C5 119.8(9) . .
O4 C7 O3 123.5(9) . .
O4 C7 C4 117.8(10) . .
O3 C7 C4 118.8(10) . .
O5 C9 C10 116.2(12) . .
O5 C9 C14 121.7(12) . .
C10 C9 C14 122.1(10) . .
O6 C10 C11 128.4(15) . .
O6 C10 C9 114.2(12) . .
C11 C10 C9 117.4(13) . .
C10 C11 C12 122.0(12) . .
C13 C12 C11 119.3(10) . .
C13 C12 C15 121.3(10) . .
C11 C12 C15 119.3(10) . .
C12 C13 C14 119.5(12) . .
C9 C14 C13 119.1(12) . .
O8 C15 O7 125.5(9) . .
O8 C15 C12 116.8(9) . .
O7 C15 C12 117.7(9) . .
C22 C17 O9 122.6(12) . .
C22 C17 C18 117.5(15) . .
O9 C17 C18 119.9(15) . .
C19 C18 O10 124(2) . .
C19 C18 C17 122(2) . .
O10 C18 C17 114(2) . .
C18 C19 C20 119.6(17) . .
C21 C20 C19 119.7(11) . .
C21 C20 C23 118.2(12) . .
C19 C20 C23 121.9(14) . .
C20 C21 C22 118.9(11) . .
C17 C22 C21 121.5(12) . .
O11 C23 O12 121(2) . .
O11 C23 C20 121.1(19) . .
O12 C23 C20 117.6(18) . .
C26 C25 C30 120.0 . .
C26 C25 O13 120.8(8) . .
C30 C25 O13 119.2(8) . .
O14 C26 C25 113.4(11) . .
O14 C26 C27 126.6(11) . .
C25 C26 C27 120.0 . .
C28 C27 C26 120.0 . .
C29 C28 C27 120.0 . .
C29 C28 C31 120.1(5) . .
C27 C28 C31 119.8(5) . .
C28 C29 C30 120.0 . .
C29 C30 C25 120.0 . .
O15 C31 O16 132(2) . .
O15 C31 C28 111.8(15) . .
O16 C31 C28 115.2(15) . .
C34 C33 O17 120.9(12) . .
C34 C33 C38 121.5(12) . .
O17 C33 C38 117.6(12) . .
O18 C34 C33 114.2(11) . .
O18 C34 C35 125.2(11) . .
C33 C34 C35 120.2(12) . .
C36 C35 C34 119.4(12) . .
C35 C36 C37 119.7(10) . .
C35 C36 C39 121.1(11) . .
C37 C36 C39 119.0(10) . .
C38 C37 C36 120.7(11) . .
C37 C38 C33 118.4(12) . .
O19 C39 O20 122.6(11) . .
O19 C39 C36 121.3(12) . .
O20 C39 C36 116.1(11) . .
O21 C41 C46 125.9(8) . .
O21 C41 C42 115.0(9) . .
C46 C41 C42 119.1(9) . .
C43 C42 O22 126.2(8) . .
C43 C42 C41 119.4(9) . .
O22 C42 C41 114.4(8) . .
C42 C43 C44 121.6(8) . .
C45 C44 C43 119.2(8) . .
C45 C44 C47 120.2(8) . .
C43 C44 C47 120.6(7) . .
C46 C45 C44 120.5(9) . .
C45 C46 C41 120.0(9) . .
O23 C47 O24 121.2(8) . .
O23 C47 C44 119.5(8) . .
O24 C47 C44 119.3(8) . .
C54 C49 C50 118.9(8) . .
C54 C49 C55 122.1(9) . .
C50 C49 C55 119.0(8) . .
C49 C50 C51 118.9(8) . .
O26 C51 C52 117.0(8) . .
O26 C51 C50 124.2(9) . .
C52 C51 C50 118.8(8) . .
C53 C52 O25 125.3(9) . .
C53 C52 C51 121.6(9) . .
O25 C52 C51 113.1(9) . .
C52 C53 C54 120.5(10) . .
C53 C54 C49 121.2(9) . .
O27 C55 O28 121.5(10) . .
O27 C55 C49 121.5(9) . .
O28 C55 C49 116.9(10) . .
C62 C57 O29 118.5(12) . .
C62 C57 C58 122.9(11) . .
O29 C57 C58 118.4(11) . .
O30 C58 C59 127.3(12) . .
O30 C58 C57 117.0(10) . .
C59 C58 C57 115.5(11) . .
C60 C59 C58 123.6(12) . .
C59 C60 C61 119.1(11) . .
C59 C60 C63 120.6(11) . .
C61 C60 C63 119.8(12) . .
C60 C61 C62 118.5(12) . .
C57 C62 C61 120.2(13) . .
O31 C63 O32 121.3(12) . .
O31 C63 C60 118.8(11) . .
O32 C63 C60 119.9(13) . .
C70 C65 O33 120.5(10) . .
C70 C65 C66 121.2(9) . .
O33 C65 C66 118.3(11) . .
O34 C66 C67 124.6(12) . .
O34 C66 C65 117.0(10) . .
C67 C66 C65 118.4(11) . .
C68 C67 C66 121.5(11) . .
C67 C68 C69 120.3(10) . .
C67 C68 C71 120.3(10) . .
C69 C68 C71 119.2(10) . .
C70 C69 C68 118.2(11) . .
C65 C70 C69 120.4(11) . .
O36 C71 O35 120.8(9) . .
O36 C71 C68 120.2(10) . .
O35 C71 C68 118.8(10) . .
O38 C73 O37 119(5) . .
O38 C73 C74 129(5) . .
O37 C73 C74 112(4) . .
O38 C73 Pb5 66(3) . .
O37 C73 Pb5 57(3) . .
C74 C73 Pb5 155(2) . .

loop_
_geom_bond_atom_site_label_1
_geom_bond_atom_site_label_2
_geom_bond_distance
_geom_bond_site_symmetry_2
Pb1 O15 2.32(2) 7_666
Pb1 O28 2.386(9) 2_655
Pb1 O1W 2.54(2) .
Pb1 O4 2.577(11) .
Pb1 O24 2.583(8) 4_645
Pb1 O19 2.714(8) 4_645
Pb2 O20 2.393(7) 4_645
Pb2 O8 2.422(7) .
Pb2 O35 2.423(7) 2_654
Pb3 O11 2.457(8) .
Pb3 O32 2.471(8) 2_654
Pb3 O2W 2.587(11) .
Pb3 O31 2.613(9) 2_654
Pb3 O12 2.661(10) .
Pb4 O4 2.600(8) .
Pb4 O4 2.600(8) 2_655
Pb4 O23 2.687(7) 3_445
Pb4 O23 2.687(7) 4_645
Pb4 O27 2.759(7) 2_655
Pb4 O27 2.759(7) .
Pb5 O37 2.36(4) .
Pb5 O16 2.38(2) 8_465
Pb5 O38 2.56(4) .
Pb5 O24 2.560(7) 3_445
Pb5 O28 2.644(9) .
Pb5 O23 2.754(7) 4_645
Pb5 C73 2.79(5) .
P1 O1 1.566(7) .
P1 O13 1.578(10) .
P1 N3 1.579(9) .
P1 N1 1.579(8) .
P2 N1 1.577(9) .
P2 N2 1.589(11) .
P2 O5 1.593(7) .
P2 O17 1.596(8) .
P3 N3 1.567(8) .
P3 N2 1.576(9) .
P3 O9 1.593(10) .
P3 O21 1.599(6) .
P4 N4 1.547(12) .
P4 O25 1.579(7) .
P4 N5 1.588(9) .
P4 O29 1.597(8) .
P5 O33 1.584(9) .
P5 O33 1.584(9) 2_654
P5 N4 1.605(10) 2_654
P5 N4 1.605(10) .
O1 C1 1.401(12) .
O2 C2 1.370(12) .
O2 C8 1.417(12) .
O3 C7 1.236(15) .
O4 C7 1.233(15) .
O5 C9 1.382(12) .
O6 C10 1.304(19) .
O6 C16 1.38(8) .
O7 C15 1.247(14) .
O8 C15 1.240(14) .
O9 C17 1.391(13) .
O10 C18 1.38(3) .
O10 C24 1.427(10) .
O11 C23 1.24(3) .
O12 C23 1.31(2) .
O13 C25 1.391(12) .
O14 C26 1.239(19) .
O14 C32 1.426(10) .
O15 C31 1.257(10) .
O15 Pb1 2.32(2) 7_666
O16 C31 1.259(10) .
O16 Pb5 2.38(2) 8_566
O17 C33 1.378(14) .
O18 C34 1.348(15) .
O18 C40 1.348(16) .
O19 C39 1.230(16) .
O19 Pb1 2.714(8) 4_655
O20 C39 1.271(16) .
O20 Pb2 2.393(7) 4_655
O21 C41 1.347(11) .
O22 C42 1.374(12) .
O22 C48 1.384(14) .
O23 C47 1.252(12) .
O23 Pb4 2.687(7) 3
O23 Pb5 2.754(7) 4_655
O24 C47 1.260(11) .
O24 Pb5 2.560(7) 3
O24 Pb1 2.583(8) 4_655
O25 C52 1.384(12) .
O26 C51 1.357(12) .
O26 C56 1.435(16) .
O27 C55 1.248(15) .
O28 C55 1.302(14) .
O28 Pb1 2.386(9) 2_655
O29 C57 1.399(14) .
O30 C58 1.350(15) .
O30 C64 1.42(2) .
O31 C63 1.261(18) .
O31 Pb3 2.613(9) 2_654
O32 C63 1.285(15) .
O32 Pb3 2.471(8) 2_654
O33 C65 1.389(11) .
O34 C72 1.28(5) .
O34 C66 1.358(16) .
O35 C71 1.305(14) .
O35 Pb2 2.423(7) 2_654
O36 C71 1.251(14) .
O37 C73 1.264(10) .
O38 C73 1.261(10) .
N5 P4 1.588(9) 2_654
C1 C2 1.387(14) .
C1 C6 1.385(17) .
C2 C3 1.378(12) .
C3 C4 1.372(13) .
C4 C5 1.395(13) .
C4 C7 1.512(11) .
C5 C6 1.413(15) .
C9 C10 1.39(2) .
C9 C14 1.39(2) .
C10 C11 1.374(16) .
C11 C12 1.404(16) .
C12 C13 1.386(17) .
C12 C15 1.510(12) .
C13 C14 1.398(15) .
C17 C22 1.357(16) .
C17 C18 1.40(3) .
C18 C19 1.34(3) .
C19 C20 1.380(17) .
C20 C21 1.375(18) .
C20 C23 1.47(3) .
C21 C22 1.381(15) .
C25 C26 1.3900 .
C25 C30 1.3900 .
C26 C27 1.3900 .
C27 C28 1.3900 .
C28 C29 1.3900 .
C28 C31 1.492(6) .
C29 C30 1.3900 .
C33 C34 1.370(18) .
C33 C38 1.412(18) .
C34 C35 1.413(16) .
C35 C36 1.365(17) .
C36 C37 1.448(15) .
C36 C39 1.483(15) .
C37 C38 1.361(15) .
C41 C46 1.390(15) .
C41 C42 1.435(12) .
C42 C43 1.352(13) .
C43 C44 1.396(11) .
C44 C45 1.390(12) .
C44 C47 1.484(11) .
C45 C46 1.386(14) .
C49 C54 1.389(14) .
C49 C50 1.414(13) .
C49 C55 1.451(12) .
C50 C51 1.419(11) .
C51 C52 1.401(13) .
C52 C53 1.340(16) .
C53 C54 1.378(15) .
C57 C62 1.365(19) .
C57 C58 1.405(19) .
C58 C59 1.396(14) .
C59 C60 1.391(18) .
C60 C61 1.40(2) .
C60 C63 1.476(16) .
C61 C62 1.417(16) .
C65 C70 1.367(19) .
C65 C66 1.410(17) .
C66 C67 1.371(15) .
C67 C68 1.366(17) .
C68 C69 1.423(16) .
C68 C71 1.503(13) .
C69 C70 1.389(16) .
C73 C74 1.52(2) .

loop_
_platon_squeeze_void_nr
_platon_squeeze_void_average_x
_platon_squeeze_void_average_y
_platon_squeeze_void_average_z
_platon_squeeze_void_volume
_platon_squeeze_void_count_electrons
_platon_squeeze_void_content
1 0.000 -0.034 0.250 89 52 ' '
2 0.000 0.034 0.750 89 43 ' '
3 0.325 0.119 0.586 6385 1944 ' '
4 0.036 0.009 0.000 9 3 ' '
5 0.964 0.009 0.500 8 3 ' '
6 0.500 0.466 0.250 89 52 ' '
7 0.500 0.534 0.750 89 43 ' '
8 0.464 0.491 0.000 8 1 ' '
9 0.536 0.491 0.500 9 4 ' '
10 0.463 0.509 0.500 8 3 ' '
11 0.537 0.509 0.000 9 3 ' '
12 0.037 0.991 0.500 9 4 ' '
13 0.963 0.991 0.000 8 1 ' '
